data_2235395
loop_
_publ_author_name
'Lei, Tian-Xiang'

_publ_section_title
;
 (<i>E</i>)-5-[(1,5-Dimethyl-3-oxo-2-phenyl-2,3-dihydro-1<i>H</i>-pyrazol-4-yl)iminomethyl]-2-methoxyphenyl
 4-chlorobenzenesulfonate
;
_journal_coeditor_code CV5310
_journal_issue 7
_journal_name_full 'Acta Crystallographica Section E'
_journal_page_first o2110
_journal_paper_doi 10.1107/S160053681202627X
_journal_volume 68
_journal_year 2012
_chemical_formula_iupac 'C25 H22 Cl N3 O5 S'
_chemical_formula_moiety 'C25 H22 Cl N3 O5 S'
_chemical_formula_sum 'C25 H22 Cl N3 O5 S'
_chemical_formula_weight 511.98
_chemical_name_systematic
;
(<i>E</i>)-5-[(1,5-Dimethyl-3-oxo-2-phenyl-2,3-dihydro-1<i>H</i>-pyrazol-4-
yl)iminomethyl]-2-methoxyphenyl 4-chlorobenzenesulfonate
;
_space_group_IT_number 14
_symmetry_cell_setting monoclinic
_symmetry_space_group_name_Hall '-P 2ybc'
_symmetry_space_group_name_H-M 'P 1 21/c 1'
_atom_sites_solution_hydrogens geom
_atom_sites_solution_primary direct
_atom_sites_solution_secondary difmap
_audit_creation_method SHELXL-97
_cell_angle_alpha 90.00
_cell_angle_beta 98.73(3)
_cell_angle_gamma 90.00
_cell_formula_units_Z 4
_cell_length_a 11.063(2)
_cell_length_b 10.153(2)
_cell_length_c 22.159(4)
_cell_measurement_reflns_used 5316
_cell_measurement_temperature 294(2)
_cell_measurement_theta_max 27.94
_cell_measurement_theta_min 2.73
_cell_volume 2460.1(8)
_computing_cell_refinement 'SAINT (Bruker, 1999)'
_computing_data_collection 'SMART (Bruker, 1999)'
_computing_data_reduction 'SAINT (Bruker, 1999)'
_computing_molecular_graphics 'SHELXTL (Sheldrick, 2008)'
_computing_publication_material 'SHELXTL (Sheldrick, 2008)'
_computing_structure_refinement 'SHELXL97 (Sheldrick, 2008)'
_computing_structure_solution 'SHELXS97 (Sheldrick, 2008)'
_diffrn_ambient_temperature 294(2)
_diffrn_measured_fraction_theta_full 0.996
_diffrn_measured_fraction_theta_max 0.996
_diffrn_measurement_device_type 'Bruker SMART APEX CCD area-detector'
_diffrn_measurement_method '\f and \w scans'
_diffrn_radiation_monochromator graphite
_diffrn_radiation_source 'fine-focus sealed tube'
_diffrn_radiation_type MoK\a
_diffrn_radiation_wavelength 0.71073
_diffrn_reflns_av_R_equivalents 0.0517
_diffrn_reflns_av_sigmaI/netI 0.0453
_diffrn_reflns_limit_h_max 13
_diffrn_reflns_limit_h_min -11
_diffrn_reflns_limit_k_max 11
_diffrn_reflns_limit_k_min -12
_diffrn_reflns_limit_l_max 26
_diffrn_reflns_limit_l_min -26
_diffrn_reflns_number 19683
_diffrn_reflns_theta_full 25.02
_diffrn_reflns_theta_max 25.02
_diffrn_reflns_theta_min 2.42
_diffrn_standards_number 0
_exptl_absorpt_coefficient_mu 0.282
_exptl_absorpt_correction_T_max 0.951
_exptl_absorpt_correction_T_min 0.907
_exptl_absorpt_correction_type multi-scan
_exptl_absorpt_process_details '(SADABS; Sheldrick, 1996)'
_exptl_crystal_colour yellow
_exptl_crystal_density_diffrn 1.382
_exptl_crystal_density_method 'not measured'
_exptl_crystal_description block
_exptl_crystal_F_000 1064
_exptl_crystal_size_max 0.30
_exptl_crystal_size_mid 0.26
_exptl_crystal_size_min 0.18
_refine_diff_density_max 0.344
_refine_diff_density_min -0.451
_refine_ls_extinction_method none
_refine_ls_goodness_of_fit_ref 1.002
_refine_ls_hydrogen_treatment constr
_refine_ls_matrix_type full
_refine_ls_number_parameters 319
_refine_ls_number_reflns 4315
_refine_ls_number_restraints 0
_refine_ls_restrained_S_all 1.002
_refine_ls_R_factor_all 0.0794
_refine_ls_R_factor_gt 0.0562
_refine_ls_shift/su_max 0.000
_refine_ls_shift/su_mean 0.000
_refine_ls_structure_factor_coef Fsqd
_refine_ls_weighting_details 'calc w=1/[\s^2^(Fo^2^)+(0.0919P)^2^] where P=(Fo^2^+2Fc^2^)/3'
_refine_ls_weighting_scheme calc
_refine_ls_wR_factor_gt 0.1372
_refine_ls_wR_factor_ref 0.1539
_reflns_number_gt 3016
_reflns_number_total 4315
_reflns_threshold_expression I>2\s(I)
_cod_data_source_file cv5310.cif
_cod_data_source_block I
_cod_original_sg_symbol_H-M 'P 21/c'
_cod_database_code 2235395
_cod_database_fobs_code 2235395

loop_
_symmetry_equiv_pos_as_xyz
'x, y, z'
'-x, y+1/2, -z+1/2'
'-x, -y, -z'
'x, -y-1/2, z-1/2'

loop_
_atom_site_type_symbol
_atom_site_label
_atom_site_fract_x
_atom_site_fract_y
_atom_site_fract_z
_atom_site_U_iso_or_equiv
_atom_site_adp_type
_atom_site_calc_flag
_atom_site_refinement_flags
_atom_site_occupancy
_atom_site_symmetry_multiplicity
Cl Cl1 0.47353(11) 1.05947(9) 0.12284(7) 0.1381(5) Uani d . 1 1
S S1 0.44039(6) 0.44761(7) 0.13133(3) 0.0563(3) Uani d . 1 1
N N1 0.80799(17) 0.1811(2) 0.00538(9) 0.0454(5) Uani d . 1 1
N N2 0.91575(19) 0.0090(2) -0.11867(10) 0.0515(6) Uani d . 1 1
N N3 0.88868(18) -0.09430(19) -0.08078(9) 0.0477(5) Uani d . 1 1
O O1 0.36954(18) 0.4061(2) 0.17629(10) 0.0786(7) Uani d . 1 1
O O2 0.41778(17) 0.3950(2) 0.07100(9) 0.0729(6) Uani d . 1 1
O O3 0.57713(14) 0.40946(15) 0.16147(7) 0.0497(5) Uani d . 1 1
O O4 0.70559(15) 0.62701(17) 0.19204(8) 0.0548(5) Uani d . 1 1
O O5 0.92591(17) 0.23713(16) -0.11241(9) 0.0617(5) Uani d . 1 1
C C1 0.4426(2) 0.6207(3) 0.12761(12) 0.0516(7) Uani d . 1 1
C C2 0.4230(3) 0.6931(3) 0.17786(15) 0.0699(8) Uani d . 1 1
H H2 0.4046 0.6510 0.2126 0.084 Uiso calc R 1 1
C C3 0.4310(3) 0.8292(3) 0.17608(19) 0.0835(10) Uani d . 1 1
H H3 0.4171 0.8797 0.2094 0.100 Uiso calc R 1 1
C C4 0.4600(3) 0.8884(3) 0.1241(2) 0.0829(10) Uani d . 1 1
C C5 0.4784(3) 0.8173(4) 0.07370(18) 0.0809(10) Uani d . 1 1
H H5 0.4966 0.8596 0.0389 0.097 Uiso calc R 1 1
C C6 0.4693(2) 0.6812(3) 0.07553(14) 0.0651(8) Uani d . 1 1
H H6 0.4812 0.6311 0.0418 0.078 Uiso calc R 1 1
C C7 0.67271(19) 0.4424(2) 0.12844(10) 0.0406(6) Uani d . 1 1
C C8 0.7020(2) 0.3589(2) 0.08434(11) 0.0440(6) Uani d . 1 1
H H8 0.6593 0.2804 0.0761 0.053 Uiso calc R 1 1
C C9 0.7967(2) 0.3923(2) 0.05159(11) 0.0426(6) Uani d . 1 1
C C10 0.8574(2) 0.5106(2) 0.06549(11) 0.0480(6) Uani d . 1 1
H H10 0.9176 0.5362 0.0428 0.058 Uiso calc R 1 1
C C11 0.8311(2) 0.5919(2) 0.11203(11) 0.0462(6) Uani d . 1 1
H H11 0.8754 0.6690 0.1213 0.055 Uiso calc R 1 1
C C12 0.7384(2) 0.5579(2) 0.14468(11) 0.0425(6) Uani d . 1 1
C C13 0.7683(3) 0.7483(3) 0.20859(15) 0.0705(9) Uani d . 1 1
H H13A 0.8534 0.7307 0.2222 0.106 Uiso calc R 1 1
H H13B 0.7334 0.7898 0.2409 0.106 Uiso calc R 1 1
H H13C 0.7602 0.8058 0.1738 0.106 Uiso calc R 1 1
C C14 0.8334(2) 0.3028(3) 0.00548(11) 0.0479(6) Uani d . 1 1
H H14 0.8762 0.3361 -0.0242 0.057 Uiso calc R 1 1
C C15 0.8452(2) 0.0964(2) -0.03798(11) 0.0426(6) Uani d . 1 1
C C16 0.8973(2) 0.1298(2) -0.09185(11) 0.0464(6) Uani d . 1 1
C C17 0.8386(2) -0.0375(2) -0.03448(11) 0.0454(6) Uani d . 1 1
C C18 0.7882(3) -0.1191(3) 0.01137(13) 0.0641(8) Uani d . 1 1
H H18A 0.7636 -0.0631 0.0422 0.096 Uiso calc R 1 1
H H18B 0.8497 -0.1794 0.0299 0.096 Uiso calc R 1 1
H H18C 0.7188 -0.1676 -0.0083 0.096 Uiso calc R 1 1
C C19 0.8505(3) -0.2198(3) -0.10901(15) 0.0740(9) Uani d . 1 1
H H19A 0.8321 -0.2801 -0.0783 0.111 Uiso calc R 1 1
H H19B 0.9152 -0.2551 -0.1285 0.111 Uiso calc R 1 1
H H19C 0.7790 -0.2070 -0.1389 0.111 Uiso calc R 1 1
C C20 0.9860(2) -0.0126(2) -0.16676(11) 0.0464(6) Uani d . 1 1
C C21 1.0877(2) -0.0934(3) -0.15858(13) 0.0590(7) Uani d . 1 1
H H21 1.1128 -0.1339 -0.1212 0.071 Uiso calc R 1 1
C C22 1.1517(3) -0.1131(3) -0.20709(15) 0.0713(9) Uani d . 1 1
H H22 1.2197 -0.1681 -0.2022 0.086 Uiso calc R 1 1
C C23 1.1156(3) -0.0521(3) -0.26230(15) 0.0746(10) Uani d . 1 1
H H23 1.1578 -0.0676 -0.2949 0.090 Uiso calc R 1 1
C C24 1.0169(3) 0.0320(3) -0.26911(13) 0.0698(9) Uani d . 1 1
H H24 0.9948 0.0764 -0.3058 0.084 Uiso calc R 1 1
C C25 0.9499(2) 0.0510(3) -0.22172(12) 0.0581(7) Uani d . 1 1
H H25 0.8817 0.1057 -0.2268 0.070 Uiso calc R 1 1

loop_
_atom_site_aniso_label
_atom_site_aniso_U_11
_atom_site_aniso_U_22
_atom_site_aniso_U_33
_atom_site_aniso_U_12
_atom_site_aniso_U_13
_atom_site_aniso_U_23
Cl1 0.1248(9) 0.0543(6) 0.2232(15) 0.0018(5) -0.0119(9) 0.0116(7)
S1 0.0484(4) 0.0558(5) 0.0687(5) -0.0162(3) 0.0215(3) -0.0118(3)
N1 0.0461(11) 0.0448(13) 0.0460(12) -0.0022(10) 0.0092(9) -0.0025(9)
N2 0.0614(13) 0.0431(12) 0.0546(14) -0.0067(10) 0.0239(11) -0.0020(10)
N3 0.0568(12) 0.0386(12) 0.0500(12) -0.0078(10) 0.0156(10) -0.0030(9)
O1 0.0710(13) 0.0767(14) 0.0990(16) -0.0271(11) 0.0480(12) -0.0073(12)
O2 0.0650(12) 0.0821(15) 0.0712(14) -0.0193(10) 0.0095(10) -0.0306(11)
O3 0.0537(10) 0.0459(10) 0.0535(11) -0.0081(8) 0.0208(8) 0.0004(8)
O4 0.0549(11) 0.0530(11) 0.0576(11) -0.0096(8) 0.0124(9) -0.0172(8)
O5 0.0811(13) 0.0442(11) 0.0669(13) -0.0084(9) 0.0345(11) 0.0020(9)
C1 0.0391(14) 0.0532(16) 0.0631(17) -0.0016(11) 0.0102(12) -0.0045(13)
C2 0.0656(18) 0.065(2) 0.083(2) -0.0015(16) 0.0242(16) -0.0099(17)
C3 0.073(2) 0.066(2) 0.111(3) 0.0068(17) 0.010(2) -0.026(2)
C4 0.0586(19) 0.058(2) 0.126(3) 0.0053(16) -0.006(2) 0.009(2)
C5 0.067(2) 0.073(2) 0.099(3) 0.0016(17) -0.0010(19) 0.026(2)
C6 0.0547(17) 0.069(2) 0.069(2) 0.0006(14) -0.0002(14) 0.0035(15)
C7 0.0411(13) 0.0379(13) 0.0448(14) -0.0021(10) 0.0125(11) 0.0016(10)
C8 0.0463(13) 0.0356(13) 0.0512(15) -0.0052(11) 0.0111(11) 0.0004(11)
C9 0.0453(13) 0.0372(13) 0.0469(14) -0.0023(11) 0.0122(11) 0.0010(10)
C10 0.0462(14) 0.0453(15) 0.0558(16) -0.0061(11) 0.0184(12) 0.0029(12)
C11 0.0426(13) 0.0395(14) 0.0560(16) -0.0081(11) 0.0061(11) -0.0025(11)
C12 0.0423(14) 0.0383(13) 0.0458(14) 0.0016(11) 0.0034(11) -0.0020(11)
C13 0.0780(19) 0.0533(18) 0.081(2) -0.0145(15) 0.0125(16) -0.0280(15)
C14 0.0472(14) 0.0502(16) 0.0491(15) -0.0022(12) 0.0163(12) -0.0024(12)
C15 0.0400(13) 0.0410(14) 0.0476(14) -0.0054(11) 0.0095(11) -0.0009(11)
C16 0.0429(13) 0.0451(15) 0.0530(15) -0.0036(11) 0.0131(11) -0.0041(12)
C17 0.0429(14) 0.0480(15) 0.0462(15) -0.0034(11) 0.0098(11) 0.0003(11)
C18 0.080(2) 0.0533(17) 0.0636(19) -0.0114(14) 0.0245(16) 0.0040(14)
C19 0.094(2) 0.0513(18) 0.083(2) -0.0229(16) 0.0352(19) -0.0200(16)
C20 0.0508(15) 0.0472(15) 0.0439(14) -0.0112(12) 0.0153(11) -0.0061(11)
C21 0.0636(17) 0.0621(18) 0.0544(17) 0.0006(14) 0.0187(14) -0.0044(13)
C22 0.072(2) 0.071(2) 0.078(2) 0.0013(16) 0.0342(17) -0.0096(17)
C23 0.090(2) 0.080(2) 0.063(2) -0.0271(19) 0.0385(18) -0.0237(17)
C24 0.089(2) 0.078(2) 0.0429(16) -0.0328(19) 0.0130(15) -0.0034(14)
C25 0.0553(16) 0.0638(19) 0.0547(17) -0.0154(13) 0.0066(13) -0.0030(14)

loop_
_atom_type_symbol
_atom_type_description
_atom_type_scat_dispersion_real
_atom_type_scat_dispersion_imag
_atom_type_scat_source
C C 0.0033 0.0016 'International Tables Vol C Tables 4.2.6.8 and 6.1.1.4'
H H 0.0000 0.0000 'International Tables Vol C Tables 4.2.6.8 and 6.1.1.4'
N N 0.0061 0.0033 'International Tables Vol C Tables 4.2.6.8 and 6.1.1.4'
O O 0.0106 0.0060 'International Tables Vol C Tables 4.2.6.8 and 6.1.1.4'
S S 0.1246 0.1234 'International Tables Vol C Tables 4.2.6.8 and 6.1.1.4'
Cl Cl 0.1484 0.1585 'International Tables Vol C Tables 4.2.6.8 and 6.1.1.4'

loop_
_geom_angle_atom_site_label_1
_geom_angle_atom_site_label_2
_geom_angle_atom_site_label_3
_geom_angle
O1 S1 O2 120.58(13)
O1 S1 O3 102.82(12)
O2 S1 O3 108.64(11)
O1 S1 C1 110.01(12)
O2 S1 C1 109.40(14)
O3 S1 C1 103.96(10)
C14 N1 C15 120.9(2)
C16 N2 N3 110.16(19)
C16 N2 C20 125.9(2)
N3 N2 C20 121.39(19)
C17 N3 N2 106.35(19)
C17 N3 C19 124.7(2)
N2 N3 C19 118.2(2)
C7 O3 S1 117.31(14)
C12 O4 C13 117.80(19)
C2 C1 C6 121.2(3)
C2 C1 S1 119.3(2)
C6 C1 S1 119.4(2)
C1 C2 C3 119.4(3)
C1 C2 H2 120.3
C3 C2 H2 120.3
C4 C3 C2 118.9(3)
C4 C3 H3 120.6
C2 C3 H3 120.6
C5 C4 C3 122.2(3)
C5 C4 Cl1 119.1(3)
C3 C4 Cl1 118.7(3)
C4 C5 C6 118.7(3)
C4 C5 H5 120.6
C6 C5 H5 120.6
C1 C6 C5 119.6(3)
C1 C6 H6 120.2
C5 C6 H6 120.2
C8 C7 C12 122.3(2)
C8 C7 O3 119.9(2)
C12 C7 O3 117.74(19)
C7 C8 C9 119.7(2)
C7 C8 H8 120.2
C9 C8 H8 120.2
C10 C9 C8 117.9(2)
C10 C9 C14 121.0(2)
C8 C9 C14 121.1(2)
C11 C10 C9 122.1(2)
C11 C10 H10 118.9
C9 C10 H10 118.9
C12 C11 C10 119.7(2)
C12 C11 H11 120.1
C10 C11 H11 120.1
O4 C12 C11 125.5(2)
O4 C12 C7 116.35(19)
C11 C12 C7 118.2(2)
O4 C13 H13A 109.5
O4 C13 H13B 109.5
H13A C13 H13B 109.5
O4 C13 H13C 109.5
H13A C13 H13C 109.5
H13B C13 H13C 109.5
N1 C14 C9 121.3(2)
N1 C14 H14 119.4
C9 C14 H14 119.4
C17 C15 N1 123.4(2)
C17 C15 C16 108.2(2)
N1 C15 C16 128.3(2)
O5 C16 N2 123.7(2)
O5 C16 C15 131.8(2)
N2 C16 C15 104.4(2)
C15 C17 N3 110.3(2)
C15 C17 C18 128.6(2)
N3 C17 C18 121.1(2)
C17 C18 H18A 109.5
C17 C18 H18B 109.5
H18A C18 H18B 109.5
C17 C18 H18C 109.5
H18A C18 H18C 109.5
H18B C18 H18C 109.5
N3 C19 H19A 109.5
N3 C19 H19B 109.5
H19A C19 H19B 109.5
N3 C19 H19C 109.5
H19A C19 H19C 109.5
H19B C19 H19C 109.5
C21 C20 C25 120.9(2)
C21 C20 N2 121.2(2)
C25 C20 N2 117.9(2)
C20 C21 C22 119.0(3)
C20 C21 H21 120.5
C22 C21 H21 120.5
C23 C22 C21 120.7(3)
C23 C22 H22 119.7
C21 C22 H22 119.7
C22 C23 C24 119.7(3)
C22 C23 H23 120.2
C24 C23 H23 120.2
C23 C24 C25 120.6(3)
C23 C24 H24 119.7
C25 C24 H24 119.7
C20 C25 C24 119.0(3)
C20 C25 H25 120.5
C24 C25 H25 120.5

loop_
_geom_bond_atom_site_label_1
_geom_bond_atom_site_label_2
_geom_bond_distance
Cl1 C4 1.743(3)
S1 O1 1.4218(18)
S1 O2 1.4263(19)
S1 O3 1.6055(18)
S1 C1 1.760(3)
N1 C14 1.267(3)
N1 C15 1.397(3)
N2 C16 1.391(3)
N2 N3 1.404(3)
N2 C20 1.428(3)
N3 C17 1.365(3)
N3 C19 1.453(3)
O3 C7 1.414(2)
O4 C12 1.357(3)
O4 C13 1.434(3)
O5 C16 1.241(3)
C1 C2 1.379(4)
C1 C6 1.379(4)
C2 C3 1.386(4)
C2 H2 0.9300
C3 C4 1.379(5)
C3 H3 0.9300
C4 C5 1.371(5)
C5 C6 1.386(5)
C5 H5 0.9300
C6 H6 0.9300
C7 C8 1.370(3)
C7 C12 1.397(3)
C8 C9 1.404(3)
C8 H8 0.9300
C9 C10 1.388(3)
C9 C14 1.470(3)
C10 C11 1.386(3)
C10 H10 0.9300
C11 C12 1.385(3)
C11 H11 0.9300
C13 H13A 0.9600
C13 H13B 0.9600
C13 H13C 0.9600
C14 H14 0.9300
C15 C17 1.365(3)
C15 C16 1.443(3)
C17 C18 1.484(3)
C18 H18A 0.9600
C18 H18B 0.9600
C18 H18C 0.9600
C19 H19A 0.9600
C19 H19B 0.9600
C19 H19C 0.9600
C20 C21 1.381(4)
C20 C25 1.383(3)
C21 C22 1.389(3)
C21 H21 0.9300
C22 C23 1.375(4)
C22 H22 0.9300
C23 C24 1.377(4)
C23 H23 0.9300
C24 C25 1.388(4)
C24 H24 0.9300
C25 H25 0.9300

loop_
_geom_hbond_atom_site_label_D
_geom_hbond_atom_site_label_H
_geom_hbond_atom_site_label_A
_geom_hbond_site_symmetry_A
_geom_hbond_distance_DH
_geom_hbond_distance_HA
_geom_hbond_distance_DA
_geom_hbond_angle_DHA
_geom_hbond_publ_flag
C11 H11 O5 3_765 0.93 2.43 3.199(3) 140 yes

loop_
_cod_related_entry_id
_cod_related_entry_database
_cod_related_entry_code
1 ChemSpider 30657854
